data_4000153
_journal_name_full 'Chemistry of Materials'
_journal_year 2002
_chemical_formula_sum 'In2 O15 Se6'
_chemical_formula_weight 943.4
_space_group_IT_number 7
_symmetry_cell_setting monoclinic
_symmetry_space_group_name_Hall 'P -2yc'
_symmetry_space_group_name_H-M 'P 1 c 1'
_atom_sites_solution_hydrogens geom
_atom_sites_solution_primary direct
_atom_sites_solution_secondary difmap
_cell_angle_alpha 90
_cell_angle_beta 105.4780(10)
_cell_angle_gamma 90
_cell_formula_units_Z 4
_cell_length_a 11.1463(5)
_cell_length_b 13.3210(6)
_cell_length_c 9.7149(4)
_cell_measurement_temperature 293.0(2)
_cell_volume 1390.15(11)
_diffrn_ambient_temperature 295(2)
_diffrn_detector_area_resol_mean ?
_diffrn_measurement_device_type 'Bruker SMART CCD 1K'
_diffrn_measurement_method 'Bruker SMART'
_diffrn_radiation_monochromator graphite
_diffrn_radiation_source 'fine-focus sealed tube'
_diffrn_radiation_type MoK\a
_diffrn_radiation_wavelength 0.71073
_diffrn_reflns_av_R_equivalents 0.1362
_diffrn_reflns_av_sigmaI/netI 0.1410
_diffrn_reflns_limit_h_max 9
_diffrn_reflns_limit_h_min -9
_diffrn_reflns_limit_k_max 10
_diffrn_reflns_limit_k_min -13
_diffrn_reflns_limit_l_max 11
_diffrn_reflns_limit_l_min -11
_diffrn_reflns_number 4693
_diffrn_reflns_theta_max 22.50
_diffrn_reflns_theta_min 2.40
_diffrn_standards_decay_% ?
_diffrn_standards_interval_count ?
_diffrn_standards_interval_time ?
_diffrn_standards_number ?
_exptl_crystal_density_diffrn 4.508
_exptl_crystal_density_method 'not measured'
_exptl_crystal_F_000 1688
_refine_ls_extinction_coef 0.0015(6)
_refine_ls_extinction_expression Fc^*^=kFc[1+0.001xFc^2^\l^3^/sin(2\q)]^-1/4^
_refine_ls_extinction_method SHELXL
_refine_ls_goodness_of_fit_ref 0.902
_refine_ls_hydrogen_treatment mixed
_refine_ls_matrix_type full
_refine_ls_number_parameters 117
_refine_ls_number_reflns 1514
_refine_ls_number_restraints 0
_refine_ls_restrained_S_all 0.902
_refine_ls_R_factor_all 0.1419
_refine_ls_R_factor_gt 0.0679
_refine_ls_shift/su_max 0.001
_refine_ls_shift/su_mean 0.000
_refine_ls_structure_factor_coef Fsqd
_refine_ls_weighting_details 'calc w=1/[\s^2^(Fo^2^)+(0.0798P)^2^+0.0000P] where P=(Fo^2^+2Fc^2^)/3'
_refine_ls_weighting_scheme calc
_refine_ls_wR_factor_gt 0.1417
_refine_ls_wR_factor_ref 0.1604
_reflns_number_gt 804
_reflns_number_total 1514
_reflns_threshold_expression >2sigma(I)
_cod_depositor_comments
;
The following automatic conversions were performed:
'_symmetry_cell_setting' value 'Monoclinic' changed to 'monoclinic'
according to '/home/saulius/struct/CIF-dictionaries/cif_core.dic'
dictionary named 'cif_core.dic' version 2.4.1 from 2010-06-29.

Automatic conversion script
Id: cif_fix_enum 1527 2010-12-29 10:47:43Z saulius 
;
_cod_original_sg_symbol_H-M Pc
_cod_database_code 4000153

loop_
_symmetry_equiv_pos_as_xyz
'x, y, z'
'x, -y, z+1/2'

loop_
_atom_site_label
_atom_site_type_symbol
_atom_site_fract_x
_atom_site_fract_y
_atom_site_fract_z
_atom_site_U_iso_or_equiv
_atom_site_adp_type
_atom_site_occupancy
_atom_site_symmetry_multiplicity
_atom_site_calc_flag
_atom_site_refinement_flags
_atom_site_disorder_assembly
_atom_site_disorder_group
Re Re 0.11977(13) 0.01330(12) 0.21032(11) 0.0824(7) Uani 1 1 d . . .
Nb Nb 0.4906(2) 0.10446(17) 0.4000(2) 0.0418(7) Uani 1 1 d . . .
O3 O 0.5314(19) 0.1078(12) 0.2374(14) 0.062(5) Uani 1 1 d . . .
O1 O 0.4498(15) 0.0500(10) 0.5829(13) 0.039(4) Uani 1 1 d . . .
O8 O -0.026(3) -0.049(2) 0.257(2) 0.129(8) Uiso 1 1 d . . .
O4 O 0.6811(15) 0.1551(13) 0.4641(16) 0.064(5) Uani 1 1 d . . .
O2 O 0.3769(16) 0.2209(13) 0.4184(13) 0.056(4) Uani 1 1 d . . .
O7 O 0.033(3) 0.134(2) 0.155(3) 0.150(10) Uiso 1 1 d . . .
O5 O 0.2652(17) 0.0362(12) 0.3339(15) 0.063(5) Uani 1 1 d . . .
C1 C 0.432(3) 0.1235(18) 0.682(2) 0.076(9) Uani 1 1 d . . .
H1A H 0.3370 0.1088 0.7174 0.114 Uiso 1 1 calc R . .
H1B H 0.4271 0.1924 0.6473 0.114 Uiso 1 1 calc R . .
H1C H 0.5206 0.1182 0.7466 0.114 Uiso 1 1 calc R . .
O6 O 0.185(4) -0.043(3) 0.102(4) 0.216(15) Uiso 1 1 d . . .
C2 C 0.228(3) 0.268(2) 0.421(3) 0.083(9) Uani 1 1 d . . .
H2A H 0.1673 0.2615 0.3389 0.125 Uiso 1 1 calc R . .
H2B H 0.2420 0.3399 0.4419 0.125 Uiso 1 1 calc R . .
H2C H 0.1739 0.2340 0.4829 0.125 Uiso 1 1 calc R . .
C4 C 0.839(2) 0.176(2) 0.469(3) 0.088(10) Uani 1 1 d . . .
H4A H 0.8969 0.1123 0.4696 0.132 Uiso 1 1 calc R . .
H4B H 0.8740 0.2144 0.5452 0.132 Uiso 1 1 calc R . .
H4C H 0.8573 0.2167 0.3969 0.132 Uiso 1 1 calc R . .
C3 C 0.618(3) 0.105(2) 0.135(2) 0.086(9) Uani 1 1 d . . .
H3A H 0.6487 0.1746 0.1153 0.129 Uiso 1 1 calc R . .
H3B H 0.5548 0.0761 0.0625 0.129 Uiso 1 1 calc R . .
H3C H 0.7106 0.0635 0.1559 0.129 Uiso 1 1 calc R . .
